data_7057319
loop_
_publ_author_name
'Yan, Yang-Tian'
'Cao, Feng'
'Zhang, Wen-Yan'
'Zhang, Si-Si'
'Zhang, Fang'
'Wang, Yao-Yu'

_publ_section_title
;
 Seven luminescent metal--organic frameworks constructed from
 5-(triazol-1-yl)nicotinic acid: luminescent sensors for CrVI and
 MnO4&#x2212; ions in an aqueous medium
;
_journal_issue 12
_journal_name_full 'New Journal of Chemistry'
_journal_page_first 9865
_journal_paper_doi 10.1039/C8NJ01144C
_journal_volume 42
_journal_year 2018
_chemical_formula_moiety 'C16 H18 N8 O8 Zn'
_chemical_formula_sum 'C16 H18 N8 O8 Zn'
_chemical_formula_weight 515.75
_space_group_crystal_system triclinic
_space_group_IT_number 2
_space_group_name_Hall '-P 1'
_space_group_name_H-M_alt 'P -1'
_symmetry_space_group_name_Hall '-P 1'
_symmetry_space_group_name_H-M 'P -1'
_atom_sites_solution_hydrogens mixed
_audit_creation_date 2018-04-01
_audit_creation_method
;
Olex2 1.2-alpha
(compiled 2018.03.30 svn.r3494 for OlexSys, GUI svn.r5482)
;
_audit_update_record
;
2018-04-07 deposited with the CCDC.
2018-04-23 downloaded from the CCDC.
;
_cell_angle_alpha 84.268(9)
_cell_angle_beta 75.599(8)
_cell_angle_gamma 69.632(8)
_cell_formula_units_Z 1
_cell_length_a 7.424(4)
_cell_length_b 7.953(4)
_cell_length_c 8.914(5)
_cell_measurement_reflns_used 2640
_cell_measurement_temperature 293(2)
_cell_measurement_theta_max 28.41
_cell_measurement_theta_min 3.01
_cell_volume 477.8(4)
_computing_cell_refinement 'SAINT V8.18C (?, 2016)'
_computing_data_collection 'SAINT V8.18C (?, 2016)'
_computing_data_reduction 'SAINT V8.18C (?, 2016)'
_computing_molecular_graphics 'Olex2 (Dolomanov et al., 2009)'
_computing_publication_material 'Olex2 (Dolomanov et al., 2009)'
_computing_structure_refinement 'ShelXL (Sheldrick, 2015)'
_computing_structure_solution 'ShelXT (Sheldrick, 2015)'
_diffrn_ambient_temperature 293
_diffrn_measured_fraction_theta_full 0.969
_diffrn_measured_fraction_theta_max 0.902
_diffrn_measurement_device_type 'Bruker APEX-II CCD'
_diffrn_measurement_method '\f and \w scans'
_diffrn_radiation_monochromator graphite
_diffrn_radiation_type MoK\a
_diffrn_radiation_wavelength 0.71073
_diffrn_reflns_av_R_equivalents 0.0196
_diffrn_reflns_av_unetI/netI 0.0371
_diffrn_reflns_Laue_measured_fraction_full 0.969
_diffrn_reflns_Laue_measured_fraction_max 0.902
_diffrn_reflns_limit_h_max 8
_diffrn_reflns_limit_h_min -9
_diffrn_reflns_limit_k_max 4
_diffrn_reflns_limit_k_min -10
_diffrn_reflns_limit_l_max 10
_diffrn_reflns_limit_l_min -11
_diffrn_reflns_number 2887
_diffrn_reflns_point_group_measured_fraction_full 0.969
_diffrn_reflns_point_group_measured_fraction_max 0.902
_diffrn_reflns_theta_full 25.242
_diffrn_reflns_theta_max 28.411
_diffrn_reflns_theta_min 3.007
_diffrn_standards_number 0
_exptl_absorpt_coefficient_mu 1.354
_exptl_absorpt_correction_T_max 0.7457
_exptl_absorpt_correction_T_min 0.5634
_exptl_absorpt_correction_type multi-scan
_exptl_absorpt_process_details
'SADABS-2008/1 (Bruker,2008) was used for absorption correction. wR2(int) was 0.0736 before and 0.0352 after correction. The Ratio of minimum to maximum transmission is 0.7555. The \l/2 correction factor is 0.0015.'
_exptl_crystal_colour colourless
_exptl_crystal_colour_primary colourless
_exptl_crystal_density_diffrn 1.792
_exptl_crystal_description block
_exptl_crystal_F_000 264
_exptl_crystal_size_max 0.27
_exptl_crystal_size_mid 0.23
_exptl_crystal_size_min 0.21
_refine_diff_density_max 0.452
_refine_diff_density_min -0.524
_refine_diff_density_rms 0.113
_refine_ls_extinction_method none
_refine_ls_goodness_of_fit_ref 1.189
_refine_ls_hydrogen_treatment mixed
_refine_ls_matrix_type full
_refine_ls_number_parameters 160
_refine_ls_number_reflns 2165
_refine_ls_number_restraints 2
_refine_ls_restrained_S_all 1.190
_refine_ls_R_factor_all 0.0330
_refine_ls_R_factor_gt 0.0326
_refine_ls_shift/su_max 0.000
_refine_ls_shift/su_mean 0.000
_refine_ls_structure_factor_coef Fsqd
_refine_ls_weighting_details 'w=1/[\s^2^(Fo^2^)+(0.0657P)^2^+0.0924P] where P=(Fo^2^+2Fc^2^)/3'
_refine_ls_weighting_scheme calc
_refine_ls_wR_factor_gt 0.0998
_refine_ls_wR_factor_ref 0.1014
_reflns_Friedel_coverage 0.000
_reflns_number_gt 2134
_reflns_number_total 2165
_reflns_threshold_expression 'I > 2\s(I)'
_cod_data_source_file c8nj01144c2.cif
_cod_data_source_block 5
_cod_depositor_comments 'Adding full bibliography for 7057317--7057323.cif.'
_cod_database_code 7057319
_shelx_shelxl_version_number 2014/7
_shelx_space_group_comment
;
The symmetry employed for this shelxl refinement is uniquely defined
by the following loop, which should always be used as a source of
symmetry information in preference to the above space-group names.
They are only intended as comments.
;
_olex2_refinement_description
;
1. Fixed Uiso
 At 1.2 times of:
  All C(H) groups
 At 1.5 times of:
  All O(H) groups, All O(H,H) groups
2. Restrained distances
 O3-H3B
 0.84 with sigma of 0.02
 O4-H4B
 0.84 with sigma of 0.02
3.a Aromatic/amide H refined with riding coordinates:
 C1(H1), C2(H2), C4(H4), C5(H5), C6(H6)
3.b Idealised tetrahedral OH refined as rotating group:
 O3(H3A), O4(H4A)
;
_olex2_submission_special_instructions 'No special instructions were received'

loop_
_space_group_symop_operation_xyz
'x, y, z'
'-x, -y, -z'

loop_
_atom_site_label
_atom_site_type_symbol
_atom_site_fract_x
_atom_site_fract_y
_atom_site_fract_z
_atom_site_U_iso_or_equiv
_atom_site_adp_type
_atom_site_occupancy
_atom_site_site_symmetry_order
_atom_site_calc_flag
_atom_site_refinement_flags_posn
_atom_site_refinement_flags_adp
_atom_site_refinement_flags_occupancy
Zn1 Zn 0.5000 0.5000 0.5000 0.01689(13) Uani 1 2 d S T P
O1 O -0.2281(2) 1.44881(19) -0.00014(16) 0.0277(3) Uani 1 1 d . . .
O2 O -0.0855(2) 1.4814(2) -0.24857(17) 0.0277(3) Uani 1 1 d . . .
O3 O 0.2413(2) 0.58585(19) 0.68190(16) 0.0238(3) Uani 1 1 d D . .
H3A H 0.2731 0.5764 0.7649 0.036 Uiso 1 1 calc GR . .
H3B H 0.143(4) 0.557(4) 0.684(3) 0.036 Uiso 1 1 d DR . .
O4 O 0.6280(2) 0.65775(19) 0.59342(17) 0.0258(3) Uani 1 1 d D . .
H4A H 0.7158 0.5913 0.6338 0.039 Uiso 1 1 calc GR . .
H4B H 0.563(3) 0.757(2) 0.619(3) 0.023(6) Uiso 1 1 d D . .
N1 N 0.3765(2) 0.7200(2) 0.36623(19) 0.0193(3) Uani 1 1 d . . .
N2 N 0.1770(3) 0.9937(2) 0.3166(2) 0.0325(4) Uani 1 1 d . . .
N3 N 0.2854(2) 0.9056(2) 0.18193(17) 0.0172(3) Uani 1 1 d . . .
N4 N 0.3460(2) 0.9768(2) -0.23880(18) 0.0221(3) Uani 1 1 d . . .
C1 C 0.2377(3) 0.8764(3) 0.4228(2) 0.0289(4) Uani 1 1 d . . .
H1 H 0.1896 0.8984 0.5283 0.035 Uiso 1 1 calc R . .
C2 C 0.4038(3) 0.7425(2) 0.2136(2) 0.0181(3) Uani 1 1 d . . .
H2 H 0.4910 0.6586 0.1406 0.022 Uiso 1 1 calc R . .
C3 C 0.2559(2) 0.9880(2) 0.0368(2) 0.0155(3) Uani 1 1 d . . .
C4 C 0.1070(3) 1.1515(2) 0.0335(2) 0.0177(3) Uani 1 1 d . . .
H4 H 0.0284 1.2088 0.1250 0.021 Uiso 1 1 calc R . .
C5 C 0.3720(3) 0.9038(2) -0.1006(2) 0.0199(3) Uani 1 1 d . . .
H5 H 0.4706 0.7936 -0.0965 0.024 Uiso 1 1 calc R . .
C6 C 0.2027(3) 1.1365(2) -0.2429(2) 0.0201(3) Uani 1 1 d . . .
H6 H 0.1860 1.1885 -0.3389 0.024 Uiso 1 1 calc R . .
C7 C 0.0778(2) 1.2278(2) -0.1091(2) 0.0164(3) Uani 1 1 d . . .
C8 C -0.0928(3) 1.4014(2) -0.1196(2) 0.0179(3) Uani 1 1 d . . .

loop_
_atom_site_aniso_label
_atom_site_aniso_U_11
_atom_site_aniso_U_22
_atom_site_aniso_U_33
_atom_site_aniso_U_23
_atom_site_aniso_U_13
_atom_site_aniso_U_12
Zn1 0.01672(19) 0.01472(17) 0.01382(18) 0.00388(10) -0.00293(12) -0.00015(11)
O1 0.0236(7) 0.0251(7) 0.0254(7) 0.0010(5) -0.0031(6) 0.0008(5)
O2 0.0236(7) 0.0294(7) 0.0268(7) 0.0126(6) -0.0110(6) -0.0050(6)
O3 0.0189(6) 0.0288(7) 0.0189(6) 0.0004(5) 0.0006(5) -0.0055(5)
O4 0.0260(7) 0.0214(6) 0.0287(7) -0.0043(5) -0.0125(6) -0.0009(5)
N1 0.0204(7) 0.0168(7) 0.0166(7) 0.0035(5) -0.0048(6) -0.0016(5)
N2 0.0388(10) 0.0258(8) 0.0146(8) -0.0003(6) -0.0036(7) 0.0099(7)
N3 0.0169(7) 0.0146(6) 0.0149(7) 0.0005(5) -0.0023(5) 0.0001(5)
N4 0.0242(8) 0.0212(7) 0.0164(7) 0.0002(5) -0.0023(6) -0.0038(6)
C1 0.0326(10) 0.0244(9) 0.0144(8) 0.0020(7) -0.0022(7) 0.0065(7)
C2 0.0187(8) 0.0155(7) 0.0161(8) 0.0015(6) -0.0044(6) -0.0008(6)
C3 0.0159(7) 0.0142(7) 0.0153(8) 0.0022(6) -0.0044(6) -0.0038(6)
C4 0.0175(8) 0.0152(7) 0.0165(8) 0.0006(6) -0.0023(6) -0.0019(6)
C5 0.0204(8) 0.0161(7) 0.0188(8) -0.0003(6) -0.0021(7) -0.0021(6)
C6 0.0226(8) 0.0203(8) 0.0155(8) 0.0034(6) -0.0047(7) -0.0057(7)
C7 0.0154(7) 0.0145(7) 0.0188(8) 0.0029(6) -0.0046(6) -0.0048(6)
C8 0.0173(8) 0.0161(7) 0.0212(8) 0.0042(6) -0.0081(7) -0.0054(6)

loop_
_atom_type_symbol
_atom_type_description
_atom_type_scat_dispersion_real
_atom_type_scat_dispersion_imag
_atom_type_scat_source
C C 0.0033 0.0016 'International Tables Vol C Tables 4.2.6.8 and 6.1.1.4'
H H 0.0000 0.0000 'International Tables Vol C Tables 4.2.6.8 and 6.1.1.4'
N N 0.0061 0.0033 'International Tables Vol C Tables 4.2.6.8 and 6.1.1.4'
O O 0.0106 0.0060 'International Tables Vol C Tables 4.2.6.8 and 6.1.1.4'
Zn Zn 0.2839 1.4301 'International Tables Vol C Tables 4.2.6.8 and 6.1.1.4'

loop_
_geom_angle_atom_site_label_1
_geom_angle_atom_site_label_2
_geom_angle_atom_site_label_3
_geom_angle
_geom_angle_site_symmetry_1
_geom_angle_site_symmetry_3
O3 Zn1 O3 180.0 2_666 .
O3 Zn1 O4 89.82(7) 2_666 2_666
O3 Zn1 O4 90.18(7) 2_666 .
O3 Zn1 O4 89.82(7) . .
O3 Zn1 O4 90.18(7) . 2_666
O4 Zn1 O4 180.0 . 2_666
N1 Zn1 O3 90.47(7) 2_666 .
N1 Zn1 O3 89.53(7) 2_666 2_666
N1 Zn1 O3 90.47(7) . 2_666
N1 Zn1 O3 89.53(7) . .
N1 Zn1 O4 90.43(7) . 2_666
N1 Zn1 O4 90.43(7) 2_666 .
N1 Zn1 O4 89.57(7) . .
N1 Zn1 O4 89.57(7) 2_666 2_666
N1 Zn1 N1 180.0 . 2_666
Zn1 O3 H3A 109.5 . .
Zn1 O3 H3B 121(2) . .
H3A O3 H3B 115.1 . .
Zn1 O4 H4A 109.5 . .
Zn1 O4 H4B 118.7(19) . .
H4A O4 H4B 125.3 . .
C1 N1 Zn1 125.16(14) . .
C2 N1 Zn1 130.80(13) . .
C2 N1 C1 104.00(15) . .
C1 N2 N3 102.59(16) . .
N2 N3 C3 119.99(15) . .
C2 N3 N2 110.07(15) . .
C2 N3 C3 129.89(15) . .
C5 N4 C6 118.40(16) . .
N1 C1 H1 122.8 . .
N2 C1 N1 114.41(17) . .
N2 C1 H1 122.8 . .
N1 C2 N3 108.94(15) . .
N1 C2 H2 125.5 . .
N3 C2 H2 125.5 . .
C4 C3 N3 119.41(15) . .
C4 C3 C5 120.16(16) . .
C5 C3 N3 120.41(15) . .
C3 C4 H4 120.7 . .
C3 C4 C7 118.54(16) . .
C7 C4 H4 120.7 . .
N4 C5 C3 121.76(17) . .
N4 C5 H5 119.1 . .
C3 C5 H5 119.1 . .
N4 C6 H6 118.5 . .
N4 C6 C7 122.98(16) . .
C7 C6 H6 118.5 . .
C4 C7 C6 118.14(16) . .
C4 C7 C8 120.77(16) . .
C6 C7 C8 121.01(16) . .
O1 C8 O2 126.15(17) . .
O1 C8 C7 117.22(15) . .
O2 C8 C7 116.62(16) . .

loop_
_geom_bond_atom_site_label_1
_geom_bond_atom_site_label_2
_geom_bond_distance
_geom_bond_site_symmetry_2
Zn1 O3 2.1313(16) 2_666
Zn1 O3 2.1313(16) .
Zn1 O4 2.1455(15) .
Zn1 O4 2.1455(15) 2_666
Zn1 N1 2.0822(17) 2_666
Zn1 N1 2.0822(17) .
O1 C8 1.253(2) .
O2 C8 1.255(2) .
O3 H3A 0.8200 .
O3 H3B 0.836(18) .
O4 H4A 0.8200 .
O4 H4B 0.787(17) .
N1 C1 1.355(2) .
N1 C2 1.328(2) .
N2 N3 1.369(2) .
N2 C1 1.309(3) .
N3 C2 1.339(2) .
N3 C3 1.422(2) .
N4 C5 1.338(3) .
N4 C6 1.347(2) .
C1 H1 0.9300 .
C2 H2 0.9300 .
C3 C4 1.386(2) .
C3 C5 1.389(2) .
C4 H4 0.9300 .
C4 C7 1.386(3) .
C5 H5 0.9300 .
C6 H6 0.9300 .
C6 C7 1.402(2) .
C7 C8 1.528(2) .

loop_
_geom_torsion_atom_site_label_1
_geom_torsion_atom_site_label_2
_geom_torsion_atom_site_label_3
_geom_torsion_atom_site_label_4
_geom_torsion
Zn1 N1 C1 N2 -177.83(16)
Zn1 N1 C2 N3 177.65(12)
N2 N3 C2 N1 0.1(2)
N2 N3 C3 C4 -4.8(3)
N2 N3 C3 C5 176.67(17)
N3 N2 C1 N1 0.0(3)
N3 C3 C4 C7 -178.63(15)
N3 C3 C5 N4 179.06(16)
N4 C6 C7 C4 1.6(3)
N4 C6 C7 C8 -175.16(16)
C1 N1 C2 N3 -0.1(2)
C1 N2 N3 C2 0.0(2)
C1 N2 N3 C3 177.59(18)
C2 N1 C1 N2 0.1(3)
C2 N3 C3 C4 172.28(17)
C2 N3 C3 C5 -6.2(3)
C3 N3 C2 N1 -177.23(16)
C3 C4 C7 C6 -0.9(2)
C3 C4 C7 C8 175.86(15)
C4 C3 C5 N4 0.6(3)
C4 C7 C8 O1 -15.7(2)
C4 C7 C8 O2 165.51(16)
C5 N4 C6 C7 -1.2(3)
C5 C3 C4 C7 -0.1(2)
C6 N4 C5 C3 0.1(3)
C6 C7 C8 O1 160.93(17)
C6 C7 C8 O2 -17.8(2)
